data_9007799
loop_
_publ_author_name
'Hakansson, U.'
'Falth, L.'
'Hansen, S.'

_publ_section_title
;
 Structure of a high-silica variety of zeolite Na-P
;
_journal_name_full 'Acta Crystallographica, Section C'
_journal_page_first 1363
_journal_page_last 1364
_journal_paper_doi 10.1107/S0108270189013260
_journal_volume 46
_journal_year 1990
_chemical_formula_structural Na3.6Al3.6Si12.4O32.14H2O
_chemical_formula_sum 'Al0.225 H5.5 Na0.444 O2.611 Si0.795'
_space_group_IT_number 141
_symmetry_space_group_name_Hall '-I 4bd 2'
_symmetry_space_group_name_H-M 'I 41/a m d :2'
_cell_angle_alpha 90
_cell_angle_beta 90
_cell_angle_gamma 90
_cell_formula_units_Z 8
_cell_length_a 9.9989
_cell_length_b 9.9989
_cell_length_c 10.0697
_cell_volume 1006.748
_database_code_amcsd 0010161
_exptl_crystal_density_diffrn 1.134
_cod_original_cell_volume 1006.749
_cod_original_sg_symbol_H-M 'I 41/a m d'
_cod_original_formula_sum 'Si.795 Al.225 O2.611 Na.444 H5.5'
_cod_database_code 9007799
_amcsd_formula_title Na3.6Al3.6Si12.4O32.14H2O

loop_
_space_group_symop_operation_xyz
x,y,z
1/2+x,1/2+y,1/2+z
1/4-y,3/4-x,1/4+z
3/4-y,1/4-x,3/4+z
1/4+y,3/4+x,1/4-z
3/4+y,1/4+x,3/4-z
1/4+y,3/4-x,1/4-z
3/4+y,1/4-x,3/4-z
1/4-y,3/4+x,1/4+z
3/4-y,1/4+x,3/4+z
1/2+x,-y,1/2+z
+x,1/2-y,+z
1/2-x,y,1/2-z
-x,1/2+y,-z
1/2+x,y,1/2-z
+x,1/2+y,-z
1/2-x,-y,1/2+z
-x,1/2-y,+z
1/4+y,1/4+x,3/4+z
3/4+y,3/4+x,1/4+z
1/4-y,1/4-x,3/4-z
3/4-y,3/4-x,1/4-z
1/4-y,1/4+x,3/4-z
3/4-y,3/4+x,1/4-z
1/4+y,1/4-x,3/4+z
3/4+y,3/4-x,1/4+z
-x,y,z
1/2-x,1/2+y,1/2+z
x,-y,-z
1/2+x,1/2-y,1/2-z
-x,-y,-z
1/2-x,1/2-y,1/2-z

loop_
_atom_site_label
_atom_site_fract_x
_atom_site_fract_y
_atom_site_fract_z
_atom_site_occupancy
_atom_site_U_iso_or_equiv
_atom_site_type_symbol
_atom_site_attached_hydrogens
SiT1 0.15562 0.59439 0.12500 0.39750 0.01227 Si 0
AlT1 0.15562 0.59439 0.12500 0.11250 0.01227 Al 0
O1 0.00000 0.56930 0.16810 0.50000 0.02799 O 0
O2 0.25000 0.55180 0.25000 0.50000 0.03306 O 0
Na1 0.06500 0.40400 0.35800 0.11110 0.11019 Na 0
Wat1 0.00000 0.50600 0.53800 0.11110 0.12665 O 2
Wat2 -0.14300 0.25000 0.25400 0.11110 0.13932 O 2
Wat3 0.00000 0.25000 0.53500 0.05550 0.16465 O 2
Wat4 -0.10600 0.25000 0.39300 0.05550 0.15198 O 2

loop_
_cod_changelog_entry_id
_cod_changelog_entry_author
_cod_changelog_entry_date
_cod_changelog_entry_text
1
;cod-tools version 3.8.0
Id: cif_guess_AMCSD_atom_types 9581 2023-05-17 12:35:41Z saulius
;
2023-05-23T09:14:48+03:00
;Derived atom types and hydrogen counts
from atom names that follow the AMCSD naming convention
(Wat == water, O-H == hydroxyl).
;

loop_
_cod_related_entry_id
_cod_related_entry_database
_cod_related_entry_code
1 AMCSD 0010161
